data_7239666
loop_
_publ_author_name
'Shi, Yong-Sheng'
'Li, Yue-Hua'
'Cui, Guang-Hua'
'Dong, Gui-Ying'

_publ_section_title
;
 New two-dimensional Cd(ii) coordination networks bearing
 benzimidazolyl-based linkers as bifunctional chemosensors for the
 detection of acetylacetone and Fe3+
;
_journal_issue 5
_journal_name_full CrystEngComm
_journal_page_first 905
_journal_page_last 914
_journal_paper_doi 10.1039/C9CE01819K
_journal_volume 22
_journal_year 2020
_chemical_formula_moiety '0.5(C64 H64 Cd2 N8 O8), 0.7(C2 H6 O1)'
_chemical_formula_sum 'C33.4 H36.2 Cd N4 O4.7'
_chemical_formula_weight 681.26
_space_group_crystal_system monoclinic
_space_group_IT_number 15
_space_group_name_Hall '-C 2yc'
_space_group_name_H-M_alt 'C 1 2/c 1'
_atom_sites_solution_hydrogens geom
_audit_creation_method SHELXL-2018/1
_audit_update_record
;
2019-11-04 deposited with the CCDC.	2019-12-23 downloaded from the CCDC.
;
_cell_angle_alpha 90
_cell_angle_beta 102.030(3)
_cell_angle_gamma 90
_cell_formula_units_Z 4
_cell_length_a 11.5531(15)
_cell_length_b 14.3534(17)
_cell_length_c 19.165(2)
_cell_measurement_reflns_used 1986
_cell_measurement_temperature 296(2)
_cell_measurement_theta_max 25.19
_cell_measurement_theta_min 2.76
_cell_volume 3108.3(6)
_computing_cell_refinement 'SAINT (Bruker, 1999)'
_computing_data_collection 'SMART (Bruker, 1998)'
_computing_data_reduction SAINT
_computing_molecular_graphics 'Bruker SHELXTL'
_computing_publication_material 'Bruker SHELXTL'
_computing_structure_refinement 'SHELXL-2018/1 (Sheldrick, 2018)'
_computing_structure_solution 'SHELXT 2014/5 (Sheldrick, 2014)'
_diffrn_ambient_temperature 296(2)
_diffrn_measured_fraction_theta_full 0.989
_diffrn_measured_fraction_theta_max 0.991
_diffrn_measurement_device_type 'Bruker SMART CCD area-detector'
_diffrn_measurement_method '\w scans'
_diffrn_radiation_monochromator graphite
_diffrn_radiation_source 'fine--focus sealed tube'
_diffrn_radiation_type MoK\a
_diffrn_radiation_wavelength 0.71073
_diffrn_reflns_av_R_equivalents 0.0637
_diffrn_reflns_av_unetI/netI 0.0404
_diffrn_reflns_Laue_measured_fraction_full 0.989
_diffrn_reflns_Laue_measured_fraction_max 0.991
_diffrn_reflns_limit_h_max 14
_diffrn_reflns_limit_h_min -14
_diffrn_reflns_limit_k_max 17
_diffrn_reflns_limit_k_min -17
_diffrn_reflns_limit_l_max 20
_diffrn_reflns_limit_l_min -23
_diffrn_reflns_number 18630
_diffrn_reflns_point_group_measured_fraction_full 0.989
_diffrn_reflns_point_group_measured_fraction_max 0.991
_diffrn_reflns_theta_full 25.242
_diffrn_reflns_theta_max 26.372
_diffrn_reflns_theta_min 2.294
_exptl_absorpt_coefficient_mu 0.749
_exptl_absorpt_correction_T_max 0.8913
_exptl_absorpt_correction_T_min 0.8319
_exptl_absorpt_correction_type multi-scan
_exptl_absorpt_process_details '(<i>SADABS</i>; Sheldrick, 1996)'
_exptl_crystal_colour colourless
_exptl_crystal_density_diffrn 1.456
_exptl_crystal_description block
_exptl_crystal_F_000 1401
_exptl_crystal_size_max 0.26
_exptl_crystal_size_mid 0.23
_exptl_crystal_size_min 0.22
_refine_diff_density_max 1.064
_refine_diff_density_min -1.658
_refine_diff_density_rms 0.262
_refine_ls_extinction_coef 0.0170(17)
_refine_ls_extinction_expression Fc^*^=kFc[1+0.001xFc^2^\l^3^/sin(2\q)]^-1/4^
_refine_ls_extinction_method 'SHELXL-2018/3 (Sheldrick 2018)'
_refine_ls_goodness_of_fit_ref 1.089
_refine_ls_hydrogen_treatment constr
_refine_ls_matrix_type full
_refine_ls_number_parameters 238
_refine_ls_number_reflns 3150
_refine_ls_number_restraints 26
_refine_ls_restrained_S_all 1.088
_refine_ls_R_factor_all 0.0705
_refine_ls_R_factor_gt 0.0609
_refine_ls_shift/su_max 0.001
_refine_ls_shift/su_mean 0.000
_refine_ls_structure_factor_coef Fsqd
_refine_ls_weighting_details 'w=1/[\s^2^(Fo^2^)+(0.1372P)^2^+4.6344P] where P=(Fo^2^+2Fc^2^)/3'
_refine_ls_weighting_scheme calc
_refine_ls_wR_factor_gt 0.1781
_refine_ls_wR_factor_ref 0.1918
_reflns_Friedel_coverage 0.000
_reflns_number_gt 2735
_reflns_number_total 3150
_reflns_threshold_expression 'I > 2\s(I)'
_cod_data_source_file c9ce01819k2.cif
_cod_data_source_block 2
_cod_depositor_comments
;Adding full bibliography for 7239666--7239667.cif.

 Adding full bibliography for 7239666--7239667.cif.
;
_cod_original_cell_volume 3108.3(7)
_cod_original_sg_symbol_H-M 'C 2/c'
_cod_original_formula_sum 'C33.40 H36.20 Cd N4 O4.70'
_cod_database_code 7239666
_shelx_shelxl_version_number 2018/3
_shelx_space_group_comment
;
The symmetry employed for this shelxl refinement is uniquely defined
by the following loop, which should always be used as a source of
symmetry information in preference to the above space-group names.
They are only intended as comments.
;

loop_
_space_group_symop_operation_xyz
'x, y, z'
'-x, y, -z+1/2'
'x+1/2, y+1/2, z'
'-x+1/2, y+1/2, -z+1/2'
'-x, -y, -z'
'x, -y, z-1/2'
'-x+1/2, -y+1/2, -z'
'x+1/2, -y+1/2, z-1/2'

loop_
_atom_site_label
_atom_site_type_symbol
_atom_site_fract_x
_atom_site_fract_y
_atom_site_fract_z
_atom_site_U_iso_or_equiv
_atom_site_adp_type
_atom_site_occupancy
_atom_site_site_symmetry_order
_atom_site_calc_flag
_atom_site_refinement_flags_posn
_atom_site_refinement_flags_adp
_atom_site_refinement_flags_occupancy
_atom_site_disorder_assembly
_atom_site_disorder_group
Cd1 Cd 0.500000 0.50478(3) 0.250000 0.0390(3) Uani 1 2 d S T P A .
O1 O 0.700(4) 0.490(3) 0.280(2) 0.058(5) Uani 0.40(8) 1 d . U P A 1
O1A O 0.711(3) 0.518(3) 0.2837(15) 0.058(4) Uani 0.60(8) 1 d . U P A 2
O2 O 0.633(4) 0.363(4) 0.315(3) 0.067(4) Uani 0.32(9) 1 d . U P A 1
O2A O 0.6227(17) 0.390(2) 0.3145(11) 0.066(3) Uani 0.68(9) 1 d . U P A 2
N1 N 0.4708(3) 0.5748(2) 0.35129(18) 0.0434(8) Uani 1 1 d . . . . .
N2 N 0.3676(4) 0.6061(2) 0.4336(2) 0.0472(9) Uani 1 1 d . . . . .
C1 C 0.3638(4) 0.5824(3) 0.3660(2) 0.0433(9) Uani 1 1 d . . . . .
H1 H 0.293975 0.572183 0.332703 0.052 Uiso 1 1 calc R U . . .
C2 C 0.5484(4) 0.5965(3) 0.4145(2) 0.0440(9) Uani 1 1 d . . . . .
C3 C 0.6719(5) 0.6001(3) 0.4321(3) 0.0539(11) Uani 1 1 d . . . . .
H3 H 0.716112 0.587867 0.397813 0.065 Uiso 1 1 calc R U . . .
C4 C 0.7275(6) 0.6219(4) 0.5012(3) 0.0618(15) Uani 1 1 d . . . . .
C5 C 0.8605(6) 0.6249(4) 0.5207(4) 0.088(2) Uani 1 1 d . . . . .
H5A H 0.892032 0.614579 0.478826 0.132 Uiso 1 1 calc R U . . .
H5B H 0.888734 0.577225 0.555252 0.132 Uiso 1 1 calc R U . . .
H5C H 0.885753 0.684745 0.540613 0.132 Uiso 1 1 calc R U . . .
C6 C 0.7222(8) 0.6632(5) 0.6295(3) 0.099(3) Uani 1 1 d . . . . .
H6A H 0.764098 0.721039 0.629894 0.148 Uiso 1 1 calc R U . . .
H6B H 0.777078 0.614442 0.647615 0.148 Uiso 1 1 calc R U . . .
H6C H 0.664724 0.668765 0.658949 0.148 Uiso 1 1 calc R U . . .
C7 C 0.6598(7) 0.6402(4) 0.5536(3) 0.0666(17) Uani 1 1 d . . . . .
C8 C 0.5398(6) 0.6368(3) 0.5366(3) 0.0601(15) Uani 1 1 d . . . . .
H8 H 0.495534 0.648105 0.571042 0.072 Uiso 1 1 calc R U . . .
C9 C 0.4842(5) 0.6160(3) 0.4664(2) 0.0479(11) Uani 1 1 d . . . . .
C10 C 0.2637(6) 0.6238(3) 0.4661(3) 0.0627(15) Uani 1 1 d . . . . .
H10A H 0.277435 0.596062 0.513298 0.075 Uiso 1 1 calc R U . . .
H10B H 0.194266 0.594573 0.437282 0.075 Uiso 1 1 calc R U . . .
C11 C 0.2413(6) 0.7264(3) 0.4719(3) 0.0648(15) Uani 1 1 d . . . . .
H11 H 0.211579 0.758011 0.429583 0.078 Uiso 1 1 calc R U . . .
C12 C 0.7151(5) 0.4299(5) 0.3115(3) 0.0626(15) Uani 1 1 d . . . . .
C13 C 0.8365(5) 0.3938(5) 0.3464(3) 0.0777(19) Uani 1 1 d . . . . .
H13A H 0.868345 0.432214 0.387582 0.093 Uiso 1 1 calc R U . . .
H13B H 0.828773 0.330817 0.363223 0.093 Uiso 1 1 calc R U . . .
C14 C 0.9621(5) 0.4758(4) 0.2732(3) 0.0571(12) Uani 1 1 d . . . . .
H14 H 0.936988 0.532188 0.288844 0.068 Uiso 1 1 calc R U . . .
C15 C 0.9226(4) 0.3936(3) 0.2967(2) 0.0511(11) Uani 1 1 d . . . . .
C16 C 0.9626(5) 0.3106(3) 0.2739(3) 0.0593(13) Uani 1 1 d . . . . .
H16 H 0.939274 0.254449 0.290846 0.071 Uiso 1 1 calc R U . . .
O3 O -0.118(4) 0.692(2) 0.1973(19) 0.135(7) Uani 0.35 1 d D U P B -1
H3A H -0.156518 0.733089 0.211379 0.202 Uiso 0.35 1 calc R U P B -1
C17 C 0.108(6) 0.699(4) 0.285(3) 0.141(9) Uani 0.35 1 d D U P B -1
H17A H 0.151259 0.643624 0.278607 0.212 Uiso 0.35 1 calc R U P B -1
H17B H 0.076933 0.693878 0.327183 0.212 Uiso 0.35 1 calc R U P B -1
H17C H 0.159452 0.752039 0.288290 0.212 Uiso 0.35 1 calc R U P B -1
C18 C 0.004(3) 0.7113(19) 0.2194(17) 0.149(8) Uani 0.35 1 d D U P B -1
H18A H 0.006724 0.777797 0.210780 0.179 Uiso 0.35 1 calc R U P B -1
H18B H 0.036393 0.683083 0.181538 0.179 Uiso 0.35 1 calc R U P B -1

loop_
_atom_site_aniso_label
_atom_site_aniso_U_11
_atom_site_aniso_U_22
_atom_site_aniso_U_33
_atom_site_aniso_U_23
_atom_site_aniso_U_13
_atom_site_aniso_U_12
Cd1 0.0358(4) 0.0455(4) 0.0377(4) 0.000 0.0125(2) 0.000
O1 0.049(9) 0.064(14) 0.062(7) 0.026(11) 0.016(6) 0.020(10)
O1A 0.053(5) 0.068(13) 0.055(5) 0.023(8) 0.016(4) 0.009(8)
O2 0.050(8) 0.047(12) 0.105(7) -0.008(11) 0.018(6) 0.018(10)
O2A 0.047(4) 0.045(9) 0.104(4) -0.007(6) 0.014(3) 0.020(5)
N1 0.047(2) 0.0398(17) 0.0438(18) -0.0021(13) 0.0106(15) 0.0019(15)
N2 0.059(3) 0.0370(18) 0.051(2) -0.0057(14) 0.0254(18) 0.0022(16)
C1 0.043(2) 0.0379(19) 0.050(2) -0.0051(16) 0.0128(18) 0.0043(17)
C2 0.055(3) 0.0328(18) 0.043(2) 0.0001(14) 0.0069(18) 0.0004(17)
C3 0.058(3) 0.043(2) 0.059(3) 0.0016(18) 0.008(2) 0.001(2)
C4 0.067(4) 0.041(2) 0.067(3) 0.005(2) -0.008(3) -0.004(2)
C5 0.077(5) 0.068(4) 0.098(5) 0.006(3) -0.026(4) -0.008(3)
C6 0.143(8) 0.081(4) 0.056(3) 0.000(3) -0.017(4) -0.028(4)
C7 0.099(5) 0.044(2) 0.048(3) 0.0036(19) -0.005(3) -0.007(3)
C8 0.091(5) 0.043(2) 0.043(3) -0.0020(18) 0.008(3) -0.007(3)
C9 0.074(3) 0.0320(19) 0.038(2) -0.0025(15) 0.012(2) -0.001(2)
C10 0.082(4) 0.044(2) 0.077(4) -0.006(2) 0.051(3) 0.002(2)
C11 0.086(4) 0.045(2) 0.076(3) 0.001(2) 0.049(3) 0.008(2)
C12 0.048(3) 0.102(4) 0.041(2) 0.003(3) 0.015(2) 0.022(3)
C13 0.047(3) 0.130(5) 0.060(3) 0.038(3) 0.019(2) 0.028(3)
C14 0.052(3) 0.044(2) 0.076(4) -0.005(2) 0.018(2) 0.006(2)
C15 0.035(2) 0.067(3) 0.051(2) 0.0153(19) 0.0081(18) 0.010(2)
C16 0.040(3) 0.045(2) 0.090(4) 0.015(2) 0.008(2) -0.001(2)
O3 0.140(12) 0.056(8) 0.163(18) 0.010(11) -0.073(13) -0.014(10)
C17 0.146(15) 0.072(11) 0.17(2) 0.013(13) -0.058(17) -0.008(14)
C18 0.157(13) 0.078(8) 0.172(18) 0.012(11) -0.056(15) -0.008(11)

loop_
_atom_type_symbol
_atom_type_description
_atom_type_scat_dispersion_real
_atom_type_scat_dispersion_imag
_atom_type_scat_source
C C 0.0033 0.0016 'International Tables Vol C Tables 4.2.6.8 and 6.1.1.4'
H H 0.0000 0.0000 'International Tables Vol C Tables 4.2.6.8 and 6.1.1.4'
Cd Cd -0.8075 1.2024 'International Tables Vol C Tables 4.2.6.8 and 6.1.1.4'
N N 0.0061 0.0033 'International Tables Vol C Tables 4.2.6.8 and 6.1.1.4'
O O 0.0106 0.0060 'International Tables Vol C Tables 4.2.6.8 and 6.1.1.4'

loop_
_geom_angle_atom_site_label_1
_geom_angle_atom_site_label_2
_geom_angle_atom_site_label_3
_geom_angle
_geom_angle_site_symmetry_1
_geom_angle_site_symmetry_3
O1 Cd1 O1 169(2) 2_655 .
O1 Cd1 N1 86.2(11) 2_655 .
O1 Cd1 N1 98.6(12) . .
O1 Cd1 N1 98.6(12) 2_655 2_655
O1 Cd1 N1 86.2(11) . 2_655
N1 Cd1 N1 127.50(17) . 2_655
O1 Cd1 O2A 48.0(12) 2_655 2_655
O1 Cd1 O2A 122.5(13) . 2_655
N1 Cd1 O2A 125.4(5) . 2_655
N1 Cd1 O2A 92.4(6) 2_655 2_655
N1 Cd1 O2A 92.4(6) . .
N1 Cd1 O2A 125.4(5) 2_655 .
O2A Cd1 O2A 90.9(12) 2_655 .
N1 Cd1 O1A 93.3(8) . .
N1 Cd1 O1A 82.6(7) 2_655 .
O2A Cd1 O1A 131.9(11) 2_655 .
O2A Cd1 O1A 56.5(10) . .
O1 Cd1 O1A 10.2(10) 2_655 2_655
O1 Cd1 O1A 178.8(19) . 2_655
N1 Cd1 O1A 82.5(7) . 2_655
N1 Cd1 O1A 93.3(8) 2_655 2_655
O1 Cd1 C12 21.6(11) 2_655 2_655
O1 Cd1 C12 148.8(12) . 2_655
N1 Cd1 C12 104.96(15) . 2_655
N1 Cd1 C12 95.12(14) 2_655 2_655
O1 Cd1 C12 148.8(12) 2_655 .
O1 Cd1 C12 21.6(11) . .
N1 Cd1 C12 95.12(14) . .
N1 Cd1 C12 104.96(15) 2_655 .
O2A Cd1 C12 110.1(6) 2_655 .
O2A Cd1 C12 26.4(6) . .
O1A Cd1 C12 30.2(9) . .
O1A Cd1 C12 158.3(9) 2_655 .
C12 Cd1 C12 133.8(3) 2_655 .
C12 O1 Cd1 105(3) . .
C12 O1A Cd1 89.0(16) . .
C12 O2A Cd1 94.7(17) . .
C1 N1 C2 105.0(3) . .
C1 N1 Cd1 121.8(3) . .
C2 N1 Cd1 131.5(3) . .
C1 N2 C9 107.6(4) . .
C1 N2 C10 126.0(5) . .
C9 N2 C10 126.4(4) . .
N1 C1 N2 112.6(4) . .
N1 C1 H1 123.7 . .
N2 C1 H1 123.7 . .
N1 C2 C9 109.1(4) . .
N1 C2 C3 131.5(4) . .
C9 C2 C3 119.4(4) . .
C4 C3 C2 119.2(5) . .
C4 C3 H3 120.4 . .
C2 C3 H3 120.4 . .
C3 C4 C7 120.3(6) . .
C3 C4 C5 119.4(6) . .
C7 C4 C5 120.3(6) . .
C4 C5 H5A 109.5 . .
C4 C5 H5B 109.5 . .
H5A C5 H5B 109.5 . .
C4 C5 H5C 109.5 . .
H5A C5 H5C 109.5 . .
H5B C5 H5C 109.5 . .
C7 C6 H6A 109.5 . .
C7 C6 H6B 109.5 . .
H6A C6 H6B 109.5 . .
C7 C6 H6C 109.5 . .
H6A C6 H6C 109.5 . .
H6B C6 H6C 109.5 . .
C8 C7 C4 120.7(5) . .
C8 C7 C6 119.6(7) . .
C4 C7 C6 119.7(7) . .
C7 C8 C9 118.7(6) . .
C7 C8 H8 120.6 . .
C9 C8 H8 120.6 . .
N2 C9 C2 105.8(4) . .
N2 C9 C8 132.4(6) . .
C2 C9 C8 121.7(6) . .
N2 C10 C11 111.4(4) . .
N2 C10 H10A 109.3 . .
C11 C10 H10A 109.3 . .
N2 C10 H10B 109.3 . .
C11 C10 H10B 109.3 . .
H10A C10 H10B 108.0 . .
C11 C11 C10 126.4(7) 7_566 .
C11 C11 H11 116.8 7_566 .
C10 C11 H11 116.8 . .
O1 C12 O2 125(4) . .
O2A C12 O1A 119.3(19) . .
O1 C12 C13 125(3) . .
O2A C12 C13 123.7(14) . .
O2 C12 C13 109(2) . .
O1A C12 C13 116.4(14) . .
O1 C12 Cd1 53(3) . .
O2A C12 Cd1 58.9(13) . .
O2 C12 Cd1 74(2) . .
O1A C12 Cd1 60.8(13) . .
C13 C12 Cd1 176.9(5) . .
C15 C13 C12 113.0(4) . .
C15 C13 H13A 109.0 . .
C12 C13 H13A 109.0 . .
C15 C13 H13B 109.0 . .
C12 C13 H13B 109.0 . .
H13A C13 H13B 107.8 . .
C14 C14 C15 120.9(3) 2_755 .
C14 C14 H14 119.6 2_755 .
C15 C14 H14 119.6 . .
C14 C15 C16 118.7(5) . .
C14 C15 C13 120.8(5) . .
C16 C15 C13 120.5(5) . .
C15 C16 C16 120.4(3) . 2_755
C15 C16 H16 119.8 . .
C16 C16 H16 119.8 2_755 .
C18 O3 H3A 109.5 . .
C18 C17 H17A 109.5 . .
C18 C17 H17B 109.5 . .
H17A C17 H17B 109.5 . .
C18 C17 H17C 109.5 . .
H17A C17 H17C 109.5 . .
H17B C17 H17C 109.5 . .
O3 C18 C17 141(4) . .
O3 C18 H18A 101.9 . .
C17 C18 H18A 101.9 . .
O3 C18 H18B 101.9 . .
C17 C18 H18B 101.9 . .
H18A C18 H18B 104.7 . .

loop_
_geom_bond_atom_site_label_1
_geom_bond_atom_site_label_2
_geom_bond_distance
_geom_bond_site_symmetry_2
Cd1 O1 2.27(4) 2_655
Cd1 O1 2.27(4) .
Cd1 N1 2.273(3) .
Cd1 N1 2.273(3) 2_655
Cd1 O2A 2.35(3) 2_655
Cd1 O2A 2.35(3) .
Cd1 O1A 2.39(3) .
Cd1 O1A 2.39(3) 2_655
Cd1 C12 2.738(6) 2_655
Cd1 C12 2.738(6) .
O1 C12 1.04(4) .
O1A C12 1.38(4) .
O2 C12 1.36(5) .
O2A C12 1.22(2) .
N1 C1 1.328(6) .
N1 C2 1.384(6) .
N2 C1 1.332(5) .
N2 C9 1.370(8) .
N2 C10 1.485(6) .
C1 H1 0.9300 .
C2 C9 1.388(7) .
C2 C3 1.396(7) .
C3 C4 1.383(7) .
C3 H3 0.9300 .
C4 C7 1.419(9) .
C4 C5 1.505(9) .
C5 H5A 0.9600 .
C5 H5B 0.9600 .
C5 H5C 0.9600 .
C6 C7 1.520(8) .
C6 H6A 0.9600 .
C6 H6B 0.9600 .
C6 H6C 0.9600 .
C7 C8 1.357(10) .
C8 C9 1.398(8) .
C8 H8 0.9300 .
C10 C11 1.504(7) .
C10 H10A 0.9700 .
C10 H10B 0.9700 .
C11 C11 1.252(11) 7_566
C11 H11 0.9300 .
C12 C13 1.514(7) .
C13 C15 1.514(7) .
C13 H13A 0.9700 .
C13 H13B 0.9700 .
C14 C14 1.371(12) 2_755
C14 C15 1.375(7) .
C14 H14 0.9300 .
C15 C16 1.381(7) .
C16 C16 1.385(12) 2_755
C16 H16 0.9300 .
O3 C18 1.418(19) .
O3 H3A 0.8200 .
C17 C18 1.55(2) .
C17 H17A 0.9600 .
C17 H17B 0.9600 .
C17 H17C 0.9600 .
C18 H18A 0.9700 .
C18 H18B 0.9700 .
